data_4134951
loop_
_publ_author_name
'Jiang, Hong'
'Zhang, Wenqiang'
'Kang, Xing'
'Cao, Ziping'
'Chen, Xu'
'Liu, Yan'
'Cui, Yong'

_publ_section_title
;
 Topology-Based Functionalization of Robust Chiral Zr-Based Metal-Organic
 Frameworks for Catalytic Enantioselective Hydrogenation.
;
_journal_issue 21
_journal_name_full 'Journal of the American Chemical Society'
_journal_page_first 9642
_journal_page_last 9652
_journal_paper_doi 10.1021/jacs.0c00637
_journal_volume 142
_journal_year 2020
_chemical_formula_moiety '0.11(C522 H342 O153 Zr27)'
_chemical_formula_sum 'C58 H38 I0 N0 O17 Zr3'
_chemical_formula_weight 1280.54
_space_group_crystal_system trigonal
_space_group_IT_number 155
_space_group_name_Hall 'R 3 2"'
_space_group_name_H-M_alt 'R 3 2 :H'
_atom_sites_solution_hydrogens mixed
_atom_sites_solution_primary dual
_audit_creation_date 2020-01-02
_audit_creation_method
;
Olex2 1.2
(compiled 2018.05.29 svn.r3508 for OlexSys, GUI svn.r5506)
;
_cell_angle_alpha 90
_cell_angle_beta 90
_cell_angle_gamma 120
_cell_formula_units_Z 9
_cell_length_a 30.5594(14)
_cell_length_b 30.5594(14)
_cell_length_c 25.331(3)
_cell_measurement_reflns_used 9799
_cell_measurement_temperature 173.0
_cell_measurement_theta_max 3.76
_cell_measurement_theta_min 59.27
_cell_volume 20487(3)
_computing_cell_refinement 'SAINT V8.38A (?, 2016)'
_computing_data_reduction 'SAINT V8.38A (?, 2016)'
_computing_molecular_graphics 'Olex2 (Dolomanov et al., 2009)'
_computing_publication_material 'Olex2 (Dolomanov et al., 2009)'
_computing_structure_refinement 'ShelXL (Sheldrick, 2015)'
_computing_structure_solution 'XT (Sheldrick, 2015)'
_diffrn_ambient_temperature 173.0
_diffrn_measured_fraction_theta_full 0.801
_diffrn_measured_fraction_theta_max 0.990
_diffrn_measurement_device_type 'CCD area detector'
_diffrn_measurement_method 'phi and omega scans'
_diffrn_radiation_monochromator graphite
_diffrn_radiation_type CuK\a
_diffrn_radiation_wavelength 1.54178
_diffrn_reflns_av_R_equivalents 0.0813
_diffrn_reflns_av_unetI/netI 0.0489
_diffrn_reflns_Laue_measured_fraction_full 0.801
_diffrn_reflns_Laue_measured_fraction_max 0.990
_diffrn_reflns_limit_h_max 33
_diffrn_reflns_limit_h_min -29
_diffrn_reflns_limit_k_max 33
_diffrn_reflns_limit_k_min -33
_diffrn_reflns_limit_l_max 27
_diffrn_reflns_limit_l_min -28
_diffrn_reflns_number 44425
_diffrn_reflns_point_group_measured_fraction_full 0.798
_diffrn_reflns_point_group_measured_fraction_max 0.991
_diffrn_reflns_theta_full 67.679
_diffrn_reflns_theta_max 59.368
_diffrn_reflns_theta_min 2.414
_diffrn_standards_number 0
_exptl_absorpt_coefficient_mu 3.133
_exptl_absorpt_correction_T_max 0.7516
_exptl_absorpt_correction_T_min 0.6231
_exptl_absorpt_correction_type multi-scan
_exptl_absorpt_process_details
;
SADABS-2016/2 (Bruker,2016/2) was used for absorption correction.
wR2(int) was 0.1282 before and 0.0906 after correction.
The Ratio of minimum to maximum transmission is 0.8290.
The \l/2 correction factor is Not present.
;
_exptl_crystal_colour 'clear light colourless'
_exptl_crystal_colour_lustre clear
_exptl_crystal_colour_modifier light
_exptl_crystal_colour_primary colourless
_exptl_crystal_density_diffrn 0.934
_exptl_crystal_description block
_exptl_crystal_F_000 5778
_exptl_crystal_size_max 0.08
_exptl_crystal_size_mid 0.04
_exptl_crystal_size_min 0.02
_refine_diff_density_max 2.457
_refine_diff_density_min -0.962
_refine_diff_density_rms 0.129
_refine_ls_abs_structure_details
;
 Refined as an inversion twin.
;
_refine_ls_abs_structure_Flack 0.51(2)
_refine_ls_extinction_method none
_refine_ls_goodness_of_fit_ref 1.058
_refine_ls_hydrogen_treatment constr
_refine_ls_matrix_type full
_refine_ls_number_parameters 266
_refine_ls_number_reflns 6587
_refine_ls_number_restraints 460
_refine_ls_restrained_S_all 1.053
_refine_ls_R_factor_all 0.0845
_refine_ls_R_factor_gt 0.0685
_refine_ls_shift/su_max 0.000
_refine_ls_shift/su_mean 0.000
_refine_ls_structure_factor_coef Fsqd
_refine_ls_weighting_details
;
 w=1/[\s^2^(Fo^2^)+(0.1273P)^2^+146.1787P]
 where P=(Fo^2^+2Fc^2^)/3
;
_refine_ls_weighting_scheme calc
_refine_ls_wR_factor_gt 0.1814
_refine_ls_wR_factor_ref 0.2040
_reflns_Friedel_coverage 0.879
_reflns_Friedel_fraction_full 0.795
_reflns_Friedel_fraction_max 0.992
_reflns_number_gt 5266
_reflns_number_total 6587
_reflns_threshold_expression 'I > 2\s(I)'
_cod_data_source_file ja0c00637_si_006.cif
_cod_data_source_block ith-CMOF-3
_cod_depositor_comments 'Adding full bibliography for 4134951--4134954.cif.'
_cod_original_sg_symbol_H-M 'R 3 2'
_cod_database_code 4134951
_shelxl_version_number 2013-2
_shelx_space_group_comment
;
The symmetry employed for this shelxl refinement is uniquely defined
by the following loop, which should always be used as a source of
symmetry information in preference to the above space-group names.
They are only intended as comments.
;
_olex2_refinement_description
;
1. Twinned data refinement
 Scales: 0.49(2)
 0.51(2)
2. Fixed Uiso
 At 1.2 times of:
  All C(H) groups
 At 1.5 times of:
  All C(H,H,H) groups, All O(H) groups, All O(H,H) groups
3. Restrained distances
 O5-C29 = O4-C29 = O3-C18 = O2-C18
 1.27 with sigma of 0.02
 C18-C11 = C3-C8 = C5-C19 = C29-C22
 1.5 with sigma of 0.02
 C1-C2
 1.38 with sigma of 0.02
 C29-C21
 2.48 with sigma of 0.04
 C29-C23
 2.48 with sigma of 0.04
 C19-C4
 2.48 with sigma of 0.04
 C19-C6
 2.48 with sigma of 0.04
 C13-C3
 2.48 with sigma of 0.04
 C9-C3
 2.48 with sigma of 0.04
 C8-C2
 2.48 with sigma of 0.04
 C4-C8
 2.48 with sigma of 0.04
 C18-C12
 2.48 with sigma of 0.04
 C18-C10
 2.48 with sigma of 0.04
4. Uiso/Uaniso restraints and constraints
C29 \\sim C22 \\sim C23 \\sim C28 \\sim C27 \\sim C26 \\sim C25 \\sim C24 \\sim
C19 \\sim C20 \\sim C21 \\sim C5 \\sim C6 \\sim C0AA \\sim C2 \\sim C3 \\sim C4
\\sim O7 \\sim C8 \\sim C9 \\sim C10 \\sim C11 \\sim C18 \\sim C12 \\sim C14
\\sim C13 \\sim C15 \\sim C16 \\sim C17: within 1.7A with sigma of 0.04 and
sigma for terminal atoms of 0.08
O3 \\sim O2 \\sim O5 \\sim O9 \\sim O4 \\sim O6 \\sim O0AA \\sim O8: within
1.7A with sigma of 0.04 and sigma for terminal atoms of 0.08
Uanis(O5) = Uanis(O4) = Uanis(O6) = Uanis(O3) = Uanis(O2)
Uanis(C22) = Uanis(C29)
5. Rigid body (RIGU) restrains
 C28, C27, C26, C25, C24, C23, C22, C21, C20, C19, C13, C14, C15, C16, C17,
 C12, C11, C18, C10, C9, C8, H20
 with sigma for 1-2 distances of 0.004 and sigma for 1-3 distances of 0.004
 C29, C22, C21, C20, C19, C24, C23, C28, C27, C26, C25, C5, C6, C0AA, C2, C4,
 C3, C1, C8, C9, C10, C11, C12, C13, C14, C15, C16, C17, C18
 with sigma for 1-2 distances of 0.004 and sigma for 1-3 distances of 0.004
6.a Rotating group:
 O1W(H1WA,H1WB)
6.b Me refined with riding coordinates:
 C1(H1A,H1B,H1C)
6.c Aromatic/amide H refined with riding coordinates:
 C21(H21), C20(H20), C28(H28), C27(H27), C26(H26), C25(H25), C4(H4), C10(H10),
 C9(H9), C17(H17), C16(H16), C15(H15), C14(H14)
6.d Fitted hexagon refined as free rotating group:
 C3(C4,C5,C6,C0AA,C2)
6.e Naphthalene refined as free rotating group:
 C22(C21,C20,C19,C24,C23,C28,C27,C26,C25), C11(C10,C9,C8,C13,C12,C17,C16,C15,
 C14)
6.f Idealised tetrahedral OH refined as rotating group:
 O7(H7)
;
_olex2_submission_special_instructions 'No special instructions were received'

loop_
_space_group_symop_operation_xyz
'x, y, z'
'-y, x-y, z'
'-x+y, -x, z'
'y, x, -z'
'-x, -x+y, -z'
'x-y, -y, -z'
'x+2/3, y+1/3, z+1/3'
'-y+2/3, x-y+1/3, z+1/3'
'-x+y+2/3, -x+1/3, z+1/3'
'y+2/3, x+1/3, -z+1/3'
'-x+2/3, -x+y+1/3, -z+1/3'
'x-y+2/3, -y+1/3, -z+1/3'
'x+1/3, y+2/3, z+2/3'
'-y+1/3, x-y+2/3, z+2/3'
'-x+y+1/3, -x+2/3, z+2/3'
'y+1/3, x+2/3, -z+2/3'
'-x+1/3, -x+y+2/3, -z+2/3'
'x-y+1/3, -y+2/3, -z+2/3'

loop_
_atom_site_label
_atom_site_type_symbol
_atom_site_fract_x
_atom_site_fract_y
_atom_site_fract_z
_atom_site_U_iso_or_equiv
_atom_site_adp_type
_atom_site_occupancy
_atom_site_site_symmetry_order
_atom_site_calc_flag
_atom_site_refinement_flags_posn
_atom_site_refinement_flags_adp
_atom_site_refinement_flags_occupancy
_atom_site_disorder_assembly
_atom_site_disorder_group
Zr1 Zr -0.00519(5) 0.06338(5) 0.38622(5) 0.0516(4) Uani 1 1 d . . . . .
Zr2 Zr 0.06596(4) 0.06596(4) 0.5000 0.0273(4) Uani 1 2 d S T P . .
O5 O 0.0459(5) 0.0987(4) 0.3176(5) 0.0805(16) Uani 1 1 d D U . . .
O6 O 0.0576(5) 0.0627(4) 0.4218(5) 0.0805(16) Uani 1 1 d . U . . .
O0AA O -0.0050(3) 0.0672(5) 0.4731(4) 0.067(3) Uani 1 1 d . U . . .
C1 C 0.2413(8) 0.3084(6) -0.0139(6) 0.074(5) Uani 1 1 d D U . . .
H1A H 0.2177 0.3186 -0.0251 0.112 Uiso 1 1 calc R . . . .
H1B H 0.2479 0.2919 -0.0425 0.112 Uiso 1 1 calc R . . . .
H1C H 0.2723 0.3377 -0.0032 0.112 Uiso 1 1 calc R . . . .
O8 O 0.0000 0.0000 0.5000 0.042(5) Uani 1 6 d S TU P . .
O7 O 0.1777(6) 0.1399(4) 0.0627(8) 0.105(5) Uani 1 1 d . U . . .
H7 H 0.1523 0.1228 0.0449 0.158 Uiso 1 1 calc GR . . . .
C22 C 0.1068(4) 0.1158(5) 0.2492(4) 0.099(4) Uani 1 1 d D U . . .
C21 C 0.0772(3) 0.1242(5) 0.2136(5) 0.103(7) Uani 1 1 d DG U . . .
H21 H 0.0429 0.1111 0.2203 0.124 Uiso 1 1 calc R . . . .
C20 C 0.0987(3) 0.1522(5) 0.1681(4) 0.105(7) Uani 1 1 d G U . . .
H20 H 0.0788 0.1578 0.1443 0.126 Uiso 1 1 calc R U . . .
C19 C 0.1499(3) 0.1718(4) 0.1581(3) 0.067(4) Uani 1 1 d DG U . . .
C24 C 0.1795(3) 0.1634(3) 0.1937(3) 0.096(6) Uani 1 1 d G U . . .
C23 C 0.1580(3) 0.1354(4) 0.2392(3) 0.095(5) Uani 1 1 d DG U . . .
C28 C 0.1877(5) 0.1270(6) 0.2748(5) 0.135(8) Uani 1 1 d G U . . .
H28 H 0.1733 0.1083 0.3052 0.162 Uiso 1 1 calc R . . . .
C27 C 0.2389(4) 0.1466(7) 0.2648(6) 0.186(12) Uani 1 1 d G U . . .
H27 H 0.2587 0.1410 0.2886 0.224 Uiso 1 1 calc R . . . .
C26 C 0.2604(3) 0.1746(6) 0.2193(7) 0.150(10) Uani 1 1 d G U . . .
H26 H 0.2946 0.1877 0.2126 0.180 Uiso 1 1 calc R . . . .
C25 C 0.2307(3) 0.1830(5) 0.1837(5) 0.135(8) Uani 1 1 d G U . . .
H25 H 0.2451 0.2018 0.1533 0.162 Uiso 1 1 calc R . . . .
C3 C 0.2076(5) 0.2902(2) 0.0753(4) 0.067(4) Uani 1 1 d D U . . .
C4 C 0.1843(4) 0.2562(3) 0.1165(3) 0.061(4) Uani 1 1 d DG U . . .
H4 H 0.1756 0.2666 0.1472 0.073 Uiso 1 1 calc R . . . .
C5 C 0.1741(4) 0.2066(3) 0.1117(3) 0.062(4) Uani 1 1 d DG U . . .
C6 C 0.1871(4) 0.1911(2) 0.0657(4) 0.059(4) Uani 1 1 d DG U . . .
C0AA C 0.2105(4) 0.2250(3) 0.0246(3) 0.059(3) Uani 1 1 d G U . . .
C2 C 0.2207(5) 0.2746(3) 0.0294(3) 0.076(4) Uani 1 1 d DG U . . .
C11 C 0.2392(5) 0.4408(3) 0.1061(7) 0.158(9) Uani 1 1 d D U . . .
C10 C 0.2747(5) 0.4266(4) 0.1186(7) 0.126(8) Uani 1 1 d DG U . . .
H10 H 0.3044 0.4492 0.1359 0.151 Uiso 1 1 calc R . . . .
C9 C 0.2657(4) 0.3787(4) 0.1054(6) 0.107(6) Uani 1 1 d DG U . . .
H9 H 0.2895 0.3692 0.1138 0.128 Uiso 1 1 calc R . . . .
C8 C 0.2214(4) 0.3449(3) 0.0796(5) 0.080(4) Uani 1 1 d DG U . . .
C13 C 0.1859(4) 0.3591(3) 0.0671(5) 0.157(9) Uani 1 1 d DG U . . .
C12 C 0.1948(4) 0.4070(3) 0.0803(5) 0.178(10) Uani 1 1 d DG U . . .
C17 C 0.1594(5) 0.4212(5) 0.0677(9) 0.218(13) Uani 1 1 d G U . . .
H17 H 0.1654 0.4533 0.0766 0.261 Uiso 1 1 calc R . . . .
C16 C 0.1150(6) 0.3874(6) 0.0419(10) 0.249(15) Uani 1 1 d G U . . .
H16 H 0.0913 0.3969 0.0335 0.299 Uiso 1 1 calc R . . . .
C15 C 0.1061(5) 0.3395(5) 0.0287(10) 0.239(15) Uani 1 1 d G U . . .
H15 H 0.0763 0.3169 0.0114 0.287 Uiso 1 1 calc R . . . .
C14 C 0.1415(5) 0.3253(4) 0.0413(8) 0.220(14) Uani 1 1 d G U . . .
H14 H 0.1355 0.2933 0.0324 0.264 Uiso 1 1 calc R . . . .
O4 O 0.0921(5) 0.0562(4) 0.3156(5) 0.0805(16) Uani 1 1 d D U . . .
C29 C 0.0784(8) 0.0869(8) 0.2982(8) 0.099(4) Uani 1 1 d D U . . .
C18 C 0.2547(13) 0.4951(8) 0.1168(11) 0.215(16) Uani 1 1 d D U . . .
O2 O 0.2756(5) 0.5192(5) 0.1629(5) 0.0805(16) Uani 1 1 d D U . . .
O3 O 0.2480(5) 0.5154(4) 0.0739(5) 0.0805(16) Uani 1 1 d D U . . .
O9 O 0.0000 0.0000 0.3538(6) 0.042(3) Uani 1 3 d S TU P . .
O1W O 0.0377(5) 0.1445(4) 0.4011(7) 0.097(5) Uani 1 1 d . . . . .
H1WA H 0.0552 0.1602 0.3737 0.146 Uiso 1 1 d GR . . . .
H1WB H 0.0602 0.1509 0.4250 0.146 Uiso 1 1 d GR . . . .

loop_
_atom_site_aniso_label
_atom_site_aniso_U_11
_atom_site_aniso_U_22
_atom_site_aniso_U_33
_atom_site_aniso_U_23
_atom_site_aniso_U_13
_atom_site_aniso_U_12
Zr1 0.0629(8) 0.0547(8) 0.0419(7) 0.0071(5) 0.0043(6) 0.0330(6)
Zr2 0.0241(5) 0.0241(5) 0.0166(6) -0.0009(3) 0.0009(3) -0.0009(6)
O5 0.089(4) 0.065(3) 0.072(3) 0.001(3) -0.018(3) 0.027(3)
O6 0.089(4) 0.065(3) 0.072(3) 0.001(3) -0.018(3) 0.027(3)
O0AA 0.038(5) 0.120(10) 0.040(5) -0.010(5) -0.002(4) 0.036(6)
C1 0.101(13) 0.044(8) 0.058(8) 0.011(6) 0.028(8) 0.022(8)
O8 0.048(8) 0.048(8) 0.031(11) 0.000 0.000 0.024(4)
O7 0.107(11) 0.040(6) 0.148(14) 0.018(8) -0.001(10) 0.021(7)
C22 0.106(8) 0.104(10) 0.104(9) 0.068(8) 0.042(7) 0.066(7)
C21 0.100(10) 0.132(15) 0.093(9) 0.081(11) 0.054(8) 0.068(10)
C20 0.059(8) 0.124(15) 0.116(11) 0.076(11) 0.048(7) 0.034(8)
C19 0.070(7) 0.059(8) 0.070(7) 0.023(6) 0.031(6) 0.032(6)
C24 0.087(8) 0.101(13) 0.085(9) 0.038(9) 0.018(7) 0.037(8)
C23 0.105(9) 0.093(12) 0.085(9) 0.036(9) 0.024(7) 0.049(8)
C28 0.134(12) 0.113(17) 0.137(14) 0.045(13) -0.015(10) 0.046(12)
C27 0.133(14) 0.18(3) 0.20(2) 0.053(17) -0.008(12) 0.048(14)
C26 0.109(13) 0.14(2) 0.187(19) 0.038(15) 0.000(11) 0.053(13)
C25 0.101(10) 0.137(19) 0.153(16) 0.028(14) 0.025(9) 0.050(10)
C3 0.089(10) 0.036(6) 0.052(6) 0.000(5) 0.005(6) 0.012(6)
C4 0.088(10) 0.032(5) 0.052(7) -0.010(5) -0.002(6) 0.020(6)
C5 0.080(9) 0.033(6) 0.054(6) -0.001(5) 0.021(6) 0.014(6)
C6 0.060(8) 0.032(6) 0.060(6) -0.001(5) 0.016(6) 0.004(6)
C0AA 0.056(8) 0.041(6) 0.053(6) -0.001(5) 0.003(6) 0.005(5)
C2 0.080(11) 0.042(6) 0.077(7) 0.006(5) 0.016(7) 0.009(6)
C11 0.170(14) 0.050(9) 0.24(2) -0.043(11) -0.126(15) 0.043(9)
C10 0.155(15) 0.061(9) 0.147(18) -0.026(10) -0.086(14) 0.043(9)
C9 0.125(12) 0.048(7) 0.123(15) 0.000(8) -0.026(11) 0.025(8)
C8 0.106(10) 0.031(6) 0.070(9) 0.000(5) -0.009(8) 0.009(6)
C13 0.154(13) 0.055(9) 0.26(2) -0.054(11) -0.106(14) 0.047(9)
C12 0.171(14) 0.070(9) 0.28(3) -0.069(12) -0.143(15) 0.053(9)
C17 0.171(16) 0.073(12) 0.40(3) -0.095(16) -0.186(19) 0.056(12)
C16 0.181(18) 0.104(14) 0.44(4) -0.072(19) -0.21(2) 0.052(14)
C15 0.178(18) 0.102(15) 0.43(4) -0.063(19) -0.19(2) 0.061(14)
C14 0.187(17) 0.102(14) 0.36(3) -0.066(17) -0.16(2) 0.062(13)
O4 0.089(4) 0.065(3) 0.072(3) 0.001(3) -0.018(3) 0.027(3)
C29 0.106(8) 0.104(10) 0.104(9) 0.068(8) 0.042(7) 0.066(7)
C18 0.19(2) 0.088(12) 0.38(4) -0.084(17) -0.19(3) 0.078(14)
O2 0.089(4) 0.065(3) 0.072(3) 0.001(3) -0.018(3) 0.027(3)
O3 0.089(4) 0.065(3) 0.072(3) 0.001(3) -0.018(3) 0.027(3)
O9 0.043(5) 0.043(5) 0.040(8) 0.000 0.000 0.021(3)
O1W 0.089(9) 0.048(6) 0.167(14) 0.003(7) 0.041(9) 0.043(7)

loop_
_atom_type_symbol
_atom_type_description
_atom_type_scat_dispersion_real
_atom_type_scat_dispersion_imag
_atom_type_scat_source
C C 0.0181 0.0091 'International Tables Vol C Tables 4.2.6.8 and 6.1.1.4'
H H 0.0000 0.0000 'International Tables Vol C Tables 4.2.6.8 and 6.1.1.4'
I I -0.3257 6.8362 'International Tables Vol C Tables 4.2.6.8 and 6.1.1.4'
N N 0.0311 0.0180 'International Tables Vol C Tables 4.2.6.8 and 6.1.1.4'
O O 0.0492 0.0322 'International Tables Vol C Tables 4.2.6.8 and 6.1.1.4'
Zr Zr -0.1862 2.2449 'International Tables Vol C Tables 4.2.6.8 and 6.1.1.4'

loop_
_geom_angle_atom_site_label_1
_geom_angle_atom_site_label_2
_geom_angle_atom_site_label_3
_geom_angle
_geom_angle_site_symmetry_1
_geom_angle_site_symmetry_3
_geom_angle_publ_flag
Zr1 Zr1 Zr1 60.0 2 3 ?
Zr1 Zr1 Zr2 58.26(3) 3 . ?
Zr1 Zr1 Zr2 88.77(3) 2 . ?
Zr2 Zr1 Zr1 62.13(3) 2 2 ?
Zr2 Zr1 Zr1 91.00(3) 2 3 ?
Zr2 Zr1 Zr2 59.44(4) 2 . ?
O5 Zr1 Zr1 112.9(3) . 2 ?
O5 Zr1 Zr1 76.8(3) . 3 ?
O5 Zr1 Zr2 110.3(3) . . ?
O5 Zr1 Zr2 167.4(3) . 2 ?
O5 Zr1 O4 75.3(4) . 2 ?
O5 Zr1 O3 120.4(4) . 9_455 ?
O6 Zr1 Zr1 34.9(3) 2 2 ?
O6 Zr1 Zr1 86.0(3) . 2 ?
O6 Zr1 Zr1 35.2(4) . 3 ?
O6 Zr1 Zr1 85.8(3) 2 3 ?
O6 Zr1 Zr2 82.9(4) . 2 ?
O6 Zr1 Zr2 32.1(3) 2 2 ?
O6 Zr1 Zr2 28.5(4) . . ?
O6 Zr1 Zr2 82.9(4) 2 . ?
O6 Zr1 O5 85.3(5) . . ?
O6 Zr1 O5 146.8(5) 2 . ?
O6 Zr1 O6 96.6(7) . 2 ?
O6 Zr1 O0AA 67.1(5) 2 . ?
O6 Zr1 O0AA 66.4(5) . . ?
O6 Zr1 O4 83.8(5) 2 2 ?
O6 Zr1 O4 142.6(5) . 2 ?
O6 Zr1 O3 78.6(5) 2 9_455 ?
O6 Zr1 O3 139.3(5) . 9_455 ?
O6 Zr1 O9 71.6(4) . . ?
O6 Zr1 O9 71.3(4) 2 . ?
O6 Zr1 O1W 84.6(5) . . ?
O6 Zr1 O1W 140.3(5) 2 . ?
O0AA Zr1 Zr1 92.7(3) . 2 ?
O0AA Zr1 Zr1 92.4(3) . 3 ?
O0AA Zr1 Zr2 35.1(3) . 2 ?
O0AA Zr1 Zr2 37.9(3) . . ?
O0AA Zr1 O5 140.6(4) . . ?
O0AA Zr1 O4 143.1(4) . 2 ?
O0AA Zr1 O3 74.7(4) . 9_455 ?
O4 Zr1 Zr1 108.3(3) 2 3 ?
O4 Zr1 Zr1 73.2(4) 2 2 ?
O4 Zr1 Zr2 161.7(4) 2 . ?
O4 Zr1 Zr2 112.2(3) 2 2 ?
O4 Zr1 O3 77.6(5) 2 9_455 ?
O3 Zr1 Zr1 162.7(3) 9_455 3 ?
O3 Zr1 Zr1 108.2(3) 9_455 2 ?
O3 Zr1 Zr2 111.8(3) 9_455 . ?
O3 Zr1 Zr2 71.8(3) 9_455 2 ?
O9 Zr1 Zr1 36.64(19) . 3 ?
O9 Zr1 Zr1 36.63(19) . 2 ?
O9 Zr1 Zr2 90.5(3) . . ?
O9 Zr1 Zr2 94.2(3) . 2 ?
O9 Zr1 O5 78.0(4) . . ?
O9 Zr1 O0AA 115.1(5) . . ?
O9 Zr1 O4 73.3(4) . 2 ?
O9 Zr1 O3 139.8(4) . 9_455 ?
O9 Zr1 O1W 143.6(3) . . ?
O1W Zr1 Zr1 168.5(5) . 2 ?
O1W Zr1 Zr1 113.8(4) . 3 ?
O1W Zr1 Zr2 79.8(5) . . ?
O1W Zr1 Zr2 110.0(5) . 2 ?
O1W Zr1 O5 72.9(5) . . ?
O1W Zr1 O0AA 77.5(6) . . ?
O1W Zr1 O4 118.3(6) . 2 ?
O1W Zr1 O3 75.2(5) . 9_455 ?
Zr1 Zr2 Zr1 150.16(6) 3 5_556 ?
Zr1 Zr2 Zr2 62.22(3) 5_556 2 ?
Zr1 Zr2 Zr2 91.15(3) 3 2 ?
O6 Zr2 Zr1 140.7(4) 4_556 3 ?
O6 Zr2 Zr1 34.9(4) 4_556 5_556 ?
O6 Zr2 Zr1 140.7(4) . 5_556 ?
O6 Zr2 Zr1 34.9(4) . 3 ?
O6 Zr2 Zr2 87.5(3) 4_556 2 ?
O6 Zr2 Zr2 83.6(4) . 2 ?
O6 Zr2 O6 169.8(7) 4_556 . ?
O6 Zr2 O0AA 72.3(5) 4_556 5_556 ?
O6 Zr2 O0AA 66.9(5) . . ?
O6 Zr2 O0AA 103.4(5) . 5_556 ?
O6 Zr2 O0AA 72.3(5) . 3 ?
O6 Zr2 O0AA 66.9(5) 4_556 4_556 ?
O6 Zr2 O0AA 108.1(4) 4_556 . ?
O6 Zr2 O0AA 103.4(5) 4_556 3 ?
O6 Zr2 O0AA 108.1(4) . 4_556 ?
O6 Zr2 O8 84.9(3) 4_556 . ?
O6 Zr2 O8 84.9(3) . . ?
O6 Zr2 O2 93.4(5) . 18 ?
O6 Zr2 O2 93.9(5) . 8 ?
O6 Zr2 O2 93.9(5) 4_556 18 ?
O6 Zr2 O2 93.4(5) 4_556 8 ?
O0AA Zr2 Zr1 125.9(3) 5_556 3 ?
O0AA Zr2 Zr1 92.1(3) . 3 ?
O0AA Zr2 Zr1 73.9(2) . 5_556 ?
O0AA Zr2 Zr1 37.5(3) 5_556 5_556 ?
O0AA Zr2 Zr1 125.9(3) 3 5_556 ?
O0AA Zr2 Zr1 37.5(3) 3 3 ?
O0AA Zr2 Zr1 92.1(3) 4_556 5_556 ?
O0AA Zr2 Zr1 73.9(2) 4_556 3 ?
O0AA Zr2 Zr2 90.8(3) 4_556 2 ?
O0AA Zr2 Zr2 94.6(3) 3 2 ?
O0AA Zr2 Zr2 35.0(3) . 2 ?
O0AA Zr2 Zr2 39.2(3) 5_556 2 ?
O0AA Zr2 O0AA 115.4(6) 3 . ?
O0AA Zr2 O0AA 115.4(6) 5_556 4_556 ?
O0AA Zr2 O0AA 124.6(6) . 4_556 ?
O0AA Zr2 O0AA 132.7(6) 3 5_556 ?
O0AA Zr2 O0AA 36.7(5) 3 4_556 ?
O0AA Zr2 O0AA 36.7(5) 5_556 . ?
O0AA Zr2 O2 153.3(4) 5_556 8 ?
O0AA Zr2 O2 71.8(5) 5_556 18 ?
O0AA Zr2 O2 153.3(4) 3 18 ?
O0AA Zr2 O2 71.8(5) 3 8 ?
O8 Zr2 Zr1 75.08(3) . 5_556 ?
O8 Zr2 Zr1 75.08(3) . 3 ?
O8 Zr2 Zr2 30.0 . 2 ?
O8 Zr2 O0AA 62.3(3) . 4_556 ?
O8 Zr2 O0AA 62.3(3) . . ?
O8 Zr2 O0AA 66.3(3) . 5_556 ?
O8 Zr2 O0AA 66.3(3) . 3 ?
O8 Zr2 O2 136.4(4) . 18 ?
O8 Zr2 O2 136.4(4) . 8 ?
O2 Zr2 Zr1 79.4(3) 18 5_556 ?
O2 Zr2 Zr1 123.8(3) 18 3 ?
O2 Zr2 Zr1 79.4(3) 8 3 ?
O2 Zr2 Zr1 123.8(3) 8 5_556 ?
O2 Zr2 Zr2 106.5(4) 18 2 ?
O2 Zr2 Zr2 166.3(4) 8 2 ?
O2 Zr2 O0AA 77.0(5) 8 4_556 ?
O2 Zr2 O0AA 153.9(5) 18 4_556 ?
O2 Zr2 O0AA 153.9(5) 8 . ?
O2 Zr2 O0AA 77.0(5) 18 . ?
O2 Zr2 O2 87.2(7) 18 8 ?
C29 O5 Zr1 127.2(10) . . ?
Zr1 O6 Zr1 109.9(5) . 3 ?
Zr2 O6 Zr1 120.9(7) . . ?
Zr2 O6 Zr1 113.0(6) . 3 ?
Zr1 O0AA Zr2 105.8(4) . . ?
Zr2 O0AA Zr1 107.3(5) 2 . ?
Zr2 O0AA Zr2 105.9(5) 2 . ?
O0AA O0AA Zr1 168.6(10) 5_556 . ?
O0AA O0AA Zr2 80.1(7) 5_556 2 ?
O0AA O0AA Zr2 63.3(6) 5_556 . ?
H1A C1 H1B 109.5 . . ?
H1A C1 H1C 109.5 . . ?
H1B C1 H1C 109.5 . . ?
C2 C1 H1A 109.5 . . ?
C2 C1 H1B 109.5 . . ?
C2 C1 H1C 109.5 . . ?
Zr2 O8 Zr2 120.0 . 3 ?
Zr2 O8 Zr2 120.0 3 2 ?
Zr2 O8 Zr2 120.0 . 2 ?
C6 O7 H7 109.5 . . ?
C21 C22 C23 120.0 . . ?
C21 C22 C29 113.6(10) . . ?
C23 C22 C29 126.3(10) . . ?
C22 C21 H21 120.0 . . ?
C20 C21 C22 120.0 . . ?
C20 C21 H21 120.0 . . ?
C21 C20 H20 120.0 . . ?
C21 C20 C19 120.0 . . ?
C19 C20 H20 120.0 . . ?
C20 C19 C24 120.0 . . ?
C20 C19 C5 119.7(7) . . ?
C24 C19 C5 120.0(7) . . ?
C19 C24 C23 120.0 . . ?
C19 C24 C25 120.0 . . ?
C23 C24 C25 120.0 . . ?
C24 C23 C22 120.0 . . ?
C24 C23 C28 120.0 . . ?
C28 C23 C22 120.0 . . ?
C23 C28 H28 120.0 . . ?
C27 C28 C23 120.0 . . ?
C27 C28 H28 120.0 . . ?
C28 C27 H27 120.0 . . ?
C26 C27 C28 120.0 . . ?
C26 C27 H27 120.0 . . ?
C27 C26 H26 120.0 . . ?
C27 C26 C25 120.0 . . ?
C25 C26 H26 120.0 . . ?
C24 C25 H25 120.0 . . ?
C26 C25 C24 120.0 . . ?
C26 C25 H25 120.0 . . ?
C4 C3 C2 120.0 . . ?
C4 C3 C8 121.8(8) . . ?
C2 C3 C8 118.1(8) . . ?
C3 C4 H4 120.0 . . ?
C3 C4 C5 120.0 . . ?
C5 C4 H4 120.0 . . ?
C4 C5 C19 117.7(7) . . ?
C6 C5 C19 122.3(7) . . ?
C6 C5 C4 120.0 . . ?
C5 C6 O7 118.7(10) . . ?
C5 C6 C0AA 120.0 . . ?
C0AA C6 O7 121.3(10) . . ?
C6 C0AA C0AA 122.1(10) . 4 ?
C2 C0AA C6 120.0 . . ?
C2 C0AA C0AA 117.9(10) . 4 ?
C3 C2 C1 119.7(9) . . ?
C0AA C2 C1 120.2(9) . . ?
C0AA C2 C3 120.0 . . ?
C10 C11 C12 120.0 . . ?
C10 C11 C18 116.0(12) . . ?
C12 C11 C18 123.7(11) . . ?
C11 C10 H10 120.0 . . ?
C9 C10 C11 120.0 . . ?
C9 C10 H10 120.0 . . ?
C10 C9 H9 120.0 . . ?
C10 C9 C8 120.0 . . ?
C8 C9 H9 120.0 . . ?
C9 C8 C3 118.9(8) . . ?
C13 C8 C3 120.0(8) . . ?
C13 C8 C9 120.0 . . ?
C8 C13 C14 120.0 . . ?
C12 C13 C8 120.0 . . ?
C12 C13 C14 120.0 . . ?
C13 C12 C11 120.0 . . ?
C13 C12 C17 120.0 . . ?
C17 C12 C11 120.0 . . ?
C12 C17 H17 120.0 . . ?
C12 C17 C16 120.0 . . ?
C16 C17 H17 120.0 . . ?
C17 C16 H16 120.0 . . ?
C17 C16 C15 120.0 . . ?
C15 C16 H16 120.0 . . ?
C16 C15 H15 120.0 . . ?
C14 C15 C16 120.0 . . ?
C14 C15 H15 120.0 . . ?
C13 C14 H14 120.0 . . ?
C15 C14 C13 120.0 . . ?
C15 C14 H14 120.0 . . ?
C29 O4 Zr1 132.4(11) . 3 ?
O5 C29 C22 116.0(12) . . ?
O4 C29 O5 130.1(14) . . ?
O4 C29 C22 113.9(14) . . ?
O2 C18 C11 123.7(17) . . ?
O3 C18 C11 109.5(16) . . ?
O3 C18 O2 126.7(16) . . ?
C18 O2 Zr2 122.5(14) . 15_554 ?
C18 O3 Zr1 132.2(11) . 14_554 ?
Zr1 O9 Zr1 106.7(4) 2 3 ?
Zr1 O9 Zr1 106.7(4) . 2 ?
Zr1 O9 Zr1 106.7(4) . 3 ?
Zr1 O1W H1WA 110.2 . . ?
Zr1 O1W H1WB 109.7 . . ?
H1WA O1W H1WB 103.8 . . ?

loop_
_geom_bond_atom_site_label_1
_geom_bond_atom_site_label_2
_geom_bond_distance
_geom_bond_site_symmetry_2
_geom_bond_publ_flag
Zr1 Zr1 3.500(2) 2 ?
Zr1 Zr1 3.500(2) 3 ?
Zr1 Zr2 3.4511(13) 2 ?
Zr1 Zr2 3.5874(14) . ?
Zr1 O5 2.221(13) . ?
Zr1 O6 2.130(13) . ?
Zr1 O6 2.145(14) 2 ?
Zr1 O0AA 2.203(10) . ?
Zr1 O4 2.242(12) 2 ?
Zr1 O3 2.328(12) 9_455 ?
Zr1 O9 2.181(6) . ?
Zr1 O1W 2.182(12) . ?
Zr2 Zr1 3.4511(13) 3 ?
Zr2 Zr1 3.4511(13) 5_556 ?
Zr2 Zr2 3.492(2) 2 ?
Zr2 O6 1.993(13) 4_556 ?
Zr2 O6 1.993(13) . ?
Zr2 O0AA 2.080(11) 5_556 ?
Zr2 O0AA 2.293(10) 4_556 ?
Zr2 O0AA 2.293(10) . ?
Zr2 O0AA 2.080(11) 3 ?
Zr2 O8 2.0158(11) . ?
Zr2 O2 2.222(12) 8 ?
Zr2 O2 2.222(12) 18 ?
O5 C29 1.310(17) . ?
O6 Zr1 2.145(14) 3 ?
O0AA Zr2 2.080(12) 2 ?
O0AA O0AA 1.39(2) 5_556 ?
C1 H1A 0.9600 . ?
C1 H1B 0.9600 . ?
C1 H1C 0.9600 . ?
C1 C2 1.421(14) . ?
O8 Zr2 2.0159(11) 3 ?
O8 Zr2 2.0159(11) 2 ?
O7 H7 0.8200 . ?
O7 C6 1.442(14) . ?
C22 C21 1.3900 . ?
C22 C23 1.3900 . ?
C22 C29 1.521(15) . ?
C21 H21 0.9300 . ?
C21 C20 1.3900 . ?
C20 H20 0.9300 . ?
C20 C19 1.3900 . ?
C19 C24 1.3900 . ?
C19 C5 1.509(8) . ?
C24 C23 1.3900 . ?
C24 C25 1.3900 . ?
C23 C28 1.3900 . ?
C28 H28 0.9300 . ?
C28 C27 1.3900 . ?
C27 H27 0.9300 . ?
C27 C26 1.3900 . ?
C26 H26 0.9300 . ?
C26 C25 1.3900 . ?
C25 H25 0.9300 . ?
C3 C4 1.3900 . ?
C3 C2 1.3900 . ?
C3 C8 1.512(9) . ?
C4 H4 0.9300 . ?
C4 C5 1.3900 . ?
C5 C6 1.3900 . ?
C6 C0AA 1.3900 . ?
C0AA C0AA 1.464(12) 4 ?
C0AA C2 1.3900 . ?
C11 C10 1.3900 . ?
C11 C12 1.3900 . ?
C11 C18 1.508(18) . ?
C10 H10 0.9300 . ?
C10 C9 1.3900 . ?
C9 H9 0.9300 . ?
C9 C8 1.3900 . ?
C8 C13 1.3900 . ?
C13 C12 1.3900 . ?
C13 C14 1.3900 . ?
C12 C17 1.3900 . ?
C17 H17 0.9300 . ?
C17 C16 1.3900 . ?
C16 H16 0.9300 . ?
C16 C15 1.3900 . ?
C15 H15 0.9300 . ?
C15 C14 1.3900 . ?
C14 H14 0.9300 . ?
O4 Zr1 2.242(12) 3 ?
O4 C29 1.281(17) . ?
C18 O2 1.357(19) . ?
C18 O3 1.32(2) . ?
O2 Zr2 2.222(12) 15_554 ?
O3 Zr1 2.328(12) 14_554 ?
O9 Zr1 2.181(6) 2 ?
O9 Zr1 2.181(6) 3 ?
O1W H1WA 0.8612 . ?
O1W H1WB 0.8613 . ?

loop_
_geom_torsion_atom_site_label_1
_geom_torsion_atom_site_label_2
_geom_torsion_atom_site_label_3
_geom_torsion_atom_site_label_4
_geom_torsion
_geom_torsion_site_symmetry_1
_geom_torsion_site_symmetry_2
_geom_torsion_site_symmetry_3
_geom_torsion_site_symmetry_4
_geom_torsion_publ_flag
Zr1 O5 C29 C22 177.2(11) . . . . ?
Zr1 O5 C29 O4 -7(4) . . . . ?
Zr1 O4 C29 O5 1(4) 3 . . . ?
Zr1 O4 C29 C22 177.4(10) 3 . . . ?
O7 C6 C0AA C0AA 2.2(15) . . . 4 ?
O7 C6 C0AA C2 -177.7(13) . . . . ?
C22 C21 C20 C19 0.0 . . . . ?
C22 C23 C28 C27 180.0 . . . . ?
C21 C22 C23 C24 0.0 . . . . ?
C21 C22 C23 C28 180.0 . . . . ?
C21 C22 C29 O5 -39(2) . . . . ?
C21 C22 C29 O4 144.0(16) . . . . ?
C21 C20 C19 C24 0.0 . . . . ?
C21 C20 C19 C5 -173.6(11) . . . . ?
C20 C19 C24 C23 0.0 . . . . ?
C20 C19 C24 C25 180.0 . . . . ?
C20 C19 C5 C4 76.2(9) . . . . ?
C20 C19 C5 C6 -105.3(8) . . . . ?
C19 C24 C23 C22 0.0 . . . . ?
C19 C24 C23 C28 180.0 . . . . ?
C19 C24 C25 C26 180.0 . . . . ?
C19 C5 C6 O7 -0.7(13) . . . . ?
C19 C5 C6 C0AA -178.5(11) . . . . ?
C24 C19 C5 C4 -97.5(9) . . . . ?
C24 C19 C5 C6 81.0(10) . . . . ?
C24 C23 C28 C27 0.0 . . . . ?
C23 C22 C21 C20 0.0 . . . . ?
C23 C22 C29 O5 137.5(16) . . . . ?
C23 C22 C29 O4 -39(3) . . . . ?
C23 C24 C25 C26 0.0 . . . . ?
C23 C28 C27 C26 0.0 . . . . ?
C28 C27 C26 C25 0.0 . . . . ?
C27 C26 C25 C24 0.0 . . . . ?
C25 C24 C23 C22 180.0 . . . . ?
C25 C24 C23 C28 0.0 . . . . ?
C3 C4 C5 C19 178.5(11) . . . . ?
C3 C4 C5 C6 0.0 . . . . ?
C3 C8 C13 C12 167.8(12) . . . . ?
C3 C8 C13 C14 -12.2(12) . . . . ?
C4 C3 C2 C1 175.7(15) . . . . ?
C4 C3 C2 C0AA 0.0 . . . . ?
C4 C3 C8 C9 81.7(11) . . . . ?
C4 C3 C8 C13 -86.3(10) . . . . ?
C4 C5 C6 O7 177.8(12) . . . . ?
C4 C5 C6 C0AA 0.0 . . . . ?
C5 C19 C24 C23 173.6(10) . . . . ?
C5 C19 C24 C25 -6.4(10) . . . . ?
C5 C6 C0AA C0AA 179.9(14) . . . 4 ?
C5 C6 C0AA C2 0.0 . . . . ?
C6 C0AA C2 C1 -175.6(15) . . . . ?
C6 C0AA C2 C3 0.0 . . . . ?
C0AA C0AA C2 C1 4.4(15) 4 . . . ?
C0AA C0AA C2 C3 -179.9(13) 4 . . . ?
C2 C3 C4 C5 0.0 . . . . ?
C2 C3 C8 C9 -95.9(9) . . . . ?
C2 C3 C8 C13 96.1(9) . . . . ?
C11 C10 C9 C8 0.0 . . . . ?
C11 C12 C17 C16 180.0 . . . . ?
C11 C18 O2 Zr2 146(2) . . . 15_554 ?
C11 C18 O3 Zr1 -172.2(12) . . . 14_554 ?
C10 C11 C12 C13 0.0 . . . . ?
C10 C11 C12 C17 180.0 . . . . ?
C10 C11 C18 O2 -48(4) . . . . ?
C10 C11 C18 O3 127.7(19) . . . . ?
C10 C9 C8 C3 -168.0(12) . . . . ?
C10 C9 C8 C13 0.0 . . . . ?
C9 C8 C13 C12 0.0 . . . . ?
C9 C8 C13 C14 180.0 . . . . ?
C8 C3 C4 C5 -177.6(11) . . . . ?
C8 C3 C2 C1 -6.7(14) . . . . ?
C8 C3 C2 C0AA 177.7(11) . . . . ?
C8 C13 C12 C11 0.0 . . . . ?
C8 C13 C12 C17 180.0 . . . . ?
C8 C13 C14 C15 180.0 . . . . ?
C13 C12 C17 C16 0.0 . . . . ?
C12 C11 C10 C9 0.0 . . . . ?
C12 C11 C18 O2 139(2) . . . . ?
C12 C11 C18 O3 -46(3) . . . . ?
C12 C13 C14 C15 0.0 . . . . ?
C12 C17 C16 C15 0.0 . . . . ?
C17 C16 C15 C14 0.0 . . . . ?
C16 C15 C14 C13 0.0 . . . . ?
C14 C13 C12 C11 180.0 . . . . ?
C14 C13 C12 C17 0.0 . . . . ?
C29 C22 C21 C20 177.0(14) . . . . ?
C29 C22 C23 C24 -176.6(16) . . . . ?
C29 C22 C23 C28 3.4(16) . . . . ?
C18 C11 C10 C9 -174(2) . . . . ?
C18 C11 C12 C13 173(2) . . . . ?
C18 C11 C12 C17 -7(2) . . . . ?
O2 C18 O3 Zr1 3(5) . . . 14_554 ?
O3 C18 O2 Zr2 -29(4) . . . 15_554 ?

loop_
_twin_individual_id
_twin_individual_mass_fraction_refined
1 0.49(2)
2 0.51(2)

loop_
_smtbx_masks_void_nr
_smtbx_masks_void_average_x
_smtbx_masks_void_average_y
_smtbx_masks_void_average_z
_smtbx_masks_void_volume
_smtbx_masks_void_count_electrons
_smtbx_masks_void_content
1 -0.753 -0.594 -0.507 11727.3 5280.9 ?
